data_1545550
loop_
_publ_author_name
'Arnold, Polly L.'
'Stevens, Charlotte J.'
'Bell, Nicola L.'
'Lord, Rianne M.'
'Goldberg, Jonathan M.'
'Nichol, Gary S.'
'Love, Jason B.'

_publ_section_title
;
 Multi-electron reduction of sulfur and carbon disulfide using binuclear
 uranium(iii) borohydride complexes
;
_journal_issue 5
_journal_name_full 'Chem. Sci.'
_journal_page_first 3609
_journal_paper_doi 10.1039/C7SC00382J
_journal_volume 8
_journal_year 2017
_chemical_formula_moiety 'C94 H106 N8 O2 S2 U2, C6 H6'
_chemical_formula_sum 'C100 H112 N8 O2 S2 U2'
_chemical_formula_weight 1998.15
_chemical_name_systematic
;
 ?
;
_space_group_crystal_system monoclinic
_space_group_IT_number 15
_space_group_name_Hall '-C 2yc'
_space_group_name_H-M_alt 'C 1 2/c 1'
_symmetry_space_group_name_Hall '-C 2yc'
_symmetry_space_group_name_H-M 'C 1 2/c 1'
_atom_sites_solution_hydrogens geom
_audit_creation_method SHELXL-2014
_audit_update_record
;
2016-05-16 deposited with the CCDC.
2017-03-02 downloaded from the CCDC.
;
_cell_angle_alpha 90
_cell_angle_beta 112.037(3)
_cell_angle_gamma 90
_cell_formula_units_Z 4
_cell_length_a 17.3745(5)
_cell_length_b 34.2240(8)
_cell_length_c 17.0130(5)
_cell_measurement_reflns_used 17522
_cell_measurement_temperature 170(2)
_cell_measurement_theta_max 28.4630
_cell_measurement_theta_min 3.4630
_cell_volume 9377.3(5)
_computing_cell_refinement
;
CrysAlisPro, Agilent Technologies,
Version 1.171.36.24 (release 03-12-2012 CrysAlis171 .NET)
(compiled Dec  3 2012,18:21:49)
;
_computing_data_collection
;
CrysAlisPro, Agilent Technologies,
Version 1.171.36.24 (release 03-12-2012 CrysAlis171 .NET)
(compiled Dec  3 2012,18:21:49)
;
_computing_data_reduction
;
CrysAlisPro, Agilent Technologies,
Version 1.171.36.24 (release 03-12-2012 CrysAlis171 .NET)
(compiled Dec  3 2012,18:21:49)
;
_computing_molecular_graphics ortep
_computing_publication_material mercury
_computing_structure_refinement 'SHELXL-2014 (Sheldrick, 2014)'
_computing_structure_solution 'SHELXD-97, direct methods'
_diffrn_ambient_temperature 170(2)
_diffrn_detector_area_resol_mean 8.0521
_diffrn_measured_fraction_theta_full 0.998
_diffrn_measured_fraction_theta_max 0.998
_diffrn_measurement_device_type 'Xcalibur, Eos'
_diffrn_measurement_method '\w scans'
_diffrn_radiation_type MoK\a
_diffrn_radiation_wavelength 0.71073
_diffrn_reflns_av_R_equivalents 0.0692
_diffrn_reflns_av_unetI/netI 0.0549
_diffrn_reflns_Laue_measured_fraction_full 0.998
_diffrn_reflns_Laue_measured_fraction_max 0.998
_diffrn_reflns_limit_h_max 21
_diffrn_reflns_limit_h_min -21
_diffrn_reflns_limit_k_max 42
_diffrn_reflns_limit_k_min -42
_diffrn_reflns_limit_l_max 21
_diffrn_reflns_limit_l_min -21
_diffrn_reflns_number 57840
_diffrn_reflns_point_group_measured_fraction_full 0.998
_diffrn_reflns_point_group_measured_fraction_max 0.998
_diffrn_reflns_theta_full 25.242
_diffrn_reflns_theta_max 26.372
_diffrn_reflns_theta_min 3.096
_exptl_absorpt_coefficient_mu 3.545
_exptl_absorpt_correction_T_max 1.00000
_exptl_absorpt_correction_T_min 0.57031
_exptl_absorpt_correction_type multi-scan
_exptl_absorpt_process_details
;
 CrysAlisPro, Agilent Technologies,
Version 1.171.36.24 (release 03-12-2012 CrysAlis171 .NET)
(compiled Dec  3 2012,18:21:49)
Empirical absorption correction using spherical harmonics,
 implemented in SCALE3 ABSPACK scaling algorithm.
;
_exptl_crystal_colour orange
_exptl_crystal_density_diffrn 1.415
_exptl_crystal_description needle
_exptl_crystal_F_000 4000
_exptl_crystal_size_max 0.4666
_exptl_crystal_size_mid 0.0567
_exptl_crystal_size_min 0.0297
_platon_squeeze_details
;
;
_refine_diff_density_max 2.593
_refine_diff_density_min -1.042
_refine_diff_density_rms 0.117
_refine_ls_extinction_method none
_refine_ls_goodness_of_fit_ref 0.804
_refine_ls_hydrogen_treatment constr
_refine_ls_matrix_type full
_refine_ls_number_parameters 519
_refine_ls_number_reflns 9563
_refine_ls_number_restraints 24
_refine_ls_restrained_S_all 0.803
_refine_ls_R_factor_all 0.0648
_refine_ls_R_factor_gt 0.0390
_refine_ls_shift/su_max 0.001
_refine_ls_shift/su_mean 0.000
_refine_ls_structure_factor_coef Fsqd
_refine_ls_weighting_details 'w=1/[\s^2^(Fo^2^)+(0.0605P)^2^+81.8008P] where P=(Fo^2^+2Fc^2^)/3'
_refine_ls_weighting_scheme calc
_refine_ls_wR_factor_gt 0.0916
_refine_ls_wR_factor_ref 0.1019
_reflns_Friedel_coverage 0.000
_reflns_number_gt 7001
_reflns_number_total 9563
_reflns_threshold_expression 'I > 2\s(I)'
_cod_data_source_file c7sc00382j2.cif
_cod_data_source_block shelx_4
_cod_depositor_comments 'Adding full bibliography for 1545549--1545553.cif.'
_cod_database_code 1545550
_shelx_space_group_comment
;
The symmetry employed for this shelxl refinement is uniquely defined
by the following loop, which should always be used as a source of
symmetry information in preference to the above space-group names.
They are only intended as comments.
;
_shelxl_version_number 2014-3

loop_
_space_group_symop_operation_xyz
'x, y, z'
'-x, y, -z+1/2'
'x+1/2, y+1/2, z'
'-x+1/2, y+1/2, -z+1/2'
'-x, -y, -z'
'x, -y, z-1/2'
'-x+1/2, -y+1/2, -z'
'x+1/2, -y+1/2, z-1/2'

loop_
_atom_site_label
_atom_site_type_symbol
_atom_site_fract_x
_atom_site_fract_y
_atom_site_fract_z
_atom_site_U_iso_or_equiv
_atom_site_adp_type
_atom_site_occupancy
_atom_site_site_symmetry_order
_atom_site_calc_flag
_atom_site_refinement_flags_posn
_atom_site_refinement_flags_adp
_atom_site_refinement_flags_occupancy
C1 C 0.3954(3) 0.05372(16) 0.0044(4) 0.0323(12) Uani 1 1 d . . .
H1 H 0.4171 0.0579 -0.0385 0.039 Uiso 1 1 calc R U .
C2 C 0.3831(3) 0.01518(15) 0.0253(3) 0.0295(12) Uani 1 1 d . . .
C3 C 0.3975(4) -0.01958(17) -0.0080(4) 0.0410(15) Uani 1 1 d . . .
H3 H 0.4205 -0.0227 -0.0503 0.049 Uiso 1 1 calc R U .
C4 C 0.3721(4) -0.04865(17) 0.0320(4) 0.0415(15) Uani 1 1 d . . .
H4 H 0.3745 -0.0759 0.0228 0.050 Uiso 1 1 calc R U .
C5 C 0.3418(3) -0.03095(15) 0.0887(3) 0.0307(12) Uani 1 1 d . . .
C6 C 0.3108(4) -0.05239(16) 0.1485(4) 0.0342(13) Uani 1 1 d . . .
C7 C 0.3895(5) -0.06813(18) 0.2215(4) 0.0510(17) Uani 1 1 d . . .
H7A H 0.4205 -0.0848 0.1959 0.061 Uiso 1 1 calc R U .
H7B H 0.4254 -0.0455 0.2481 0.061 Uiso 1 1 calc R U .
C8 C 0.3763(6) -0.0913(3) 0.2908(5) 0.080(3) Uani 1 1 d . . .
H8A H 0.4302 -0.0995 0.3325 0.120 Uiso 1 1 calc R U .
H8B H 0.3475 -0.0751 0.3186 0.120 Uiso 1 1 calc R U .
H8C H 0.3426 -0.1145 0.2662 0.120 Uiso 1 1 calc R U .
C9 C 0.2572(4) -0.08762(17) 0.1006(4) 0.0442(15) Uani 1 1 d . . .
H9A H 0.2926 -0.1053 0.0826 0.053 Uiso 1 1 calc R U .
H9B H 0.2389 -0.1023 0.1406 0.053 Uiso 1 1 calc R U .
C10 C 0.1811(4) -0.0770(2) 0.0231(4) 0.0522(18) Uani 1 1 d . . .
H10A H 0.1512 -0.1009 -0.0029 0.078 Uiso 1 1 calc R U .
H10B H 0.1445 -0.0602 0.0402 0.078 Uiso 1 1 calc R U .
H10C H 0.1984 -0.0632 -0.0179 0.078 Uiso 1 1 calc R U .
C11 C 0.2631(4) -0.02745(16) 0.1867(3) 0.0340(13) Uani 1 1 d . . .
C12 C 0.2003(4) -0.03941(17) 0.2136(4) 0.0396(14) Uani 1 1 d . . .
H12 H 0.1728 -0.0640 0.2022 0.048 Uiso 1 1 calc R U .
C13 C 0.1851(4) -0.00951(17) 0.2591(4) 0.0402(14) Uani 1 1 d . . .
H13 H 0.1451 -0.0093 0.2848 0.048 Uiso 1 1 calc R U .
C14 C 0.2396(4) 0.02065(16) 0.2608(3) 0.0346(13) Uani 1 1 d . . .
C15 C 0.2519(4) 0.05580(16) 0.3061(3) 0.0337(13) Uani 1 1 d . . .
H15 H 0.2186 0.0604 0.3385 0.040 Uiso 1 1 calc R U .
C16 C 0.3039(4) 0.11679(15) 0.3565(3) 0.0317(12) Uani 1 1 d . . .
C17 C 0.2297(4) 0.13219(17) 0.3511(4) 0.0375(13) Uani 1 1 d . . .
H17 H 0.1796 0.1206 0.3139 0.045 Uiso 1 1 calc R U .
C18 C 0.2262(4) 0.16486(18) 0.3994(4) 0.0412(14) Uani 1 1 d . . .
H18 H 0.1738 0.1744 0.3963 0.049 Uiso 1 1 calc R U .
C19 C 0.2961(4) 0.18289(18) 0.4503(4) 0.0425(15) Uani 1 1 d . . .
H19 H 0.2923 0.2054 0.4813 0.051 Uiso 1 1 calc R U .
C20 C 0.3755(4) 0.16860(16) 0.4582(4) 0.0343(13) Uani 1 1 d . . .
C21 C 0.3802(3) 0.13444(15) 0.4114(3) 0.0276(11) Uani 1 1 d . . .
C22 C 0.4585(3) 0.11863(15) 0.4247(3) 0.0269(11) Uani 1 1 d . . .
H22 H 0.4618 0.0951 0.3964 0.032 Uiso 1 1 calc R U .
C23 C 0.4480(4) 0.18599(17) 0.5104(4) 0.0404(14) Uani 1 1 d . . .
H23 H 0.4441 0.2089 0.5401 0.048 Uiso 1 1 calc R U .
C24 C 0.3174(4) 0.13998(17) -0.0451(4) 0.0369(13) Uani 1 1 d . . .
H24 H 0.2642 0.1298 -0.0528 0.044 Uiso 1 1 calc R U .
C25 C 0.3235(4) 0.17506(19) -0.0868(4) 0.0432(15) Uani 1 1 d . . .
H25 H 0.2744 0.1880 -0.1224 0.052 Uiso 1 1 calc R U .
C26 C 0.6014(4) 0.19018(17) 0.5762(4) 0.0399(14) Uani 1 1 d . . .
H26 H 0.5984 0.2134 0.6054 0.048 Uiso 1 1 calc R U .
C27 C 0.5268(4) 0.17195(16) 0.5222(3) 0.0345(13) Uani 1 1 d . . .
C28 C 0.5313(3) 0.13620(15) 0.4779(3) 0.0290(12) Uani 1 1 d . . .
C29 C 0.3864(3) 0.12078(15) 0.0056(3) 0.0293(12) Uani 1 1 d . . .
C30 C 0.1704(3) 0.12066(15) 0.0516(3) 0.0293(12) Uani 1 1 d . . .
C31 C 0.1013(4) 0.10423(16) -0.0137(4) 0.0327(12) Uani 1 1 d . . .
C32 C 0.0374(4) 0.12880(18) -0.0597(4) 0.0399(14) Uani 1 1 d . . .
H32 H -0.0098 0.1178 -0.1030 0.048 Uiso 1 1 calc R U .
C33 C 0.0383(4) 0.16883(18) -0.0459(4) 0.0446(15) Uani 1 1 d . . .
C34 C 0.1086(4) 0.18359(18) 0.0168(4) 0.0447(15) Uani 1 1 d . . .
H34 H 0.1108 0.2110 0.0265 0.054 Uiso 1 1 calc R U .
C35 C 0.1759(4) 0.16151(16) 0.0666(4) 0.0350(13) Uani 1 1 d . . .
C36 C 0.0966(4) 0.06005(17) -0.0333(4) 0.0380(13) Uani 1 1 d . . .
C37 C 0.0172(4) 0.0491(2) -0.1083(4) 0.0487(16) Uani 1 1 d . . .
H37A H -0.0313 0.0566 -0.0956 0.073 Uiso 1 1 calc R U .
H37B H 0.0160 0.0629 -0.1592 0.073 Uiso 1 1 calc R U .
H37C H 0.0163 0.0209 -0.1179 0.073 Uiso 1 1 calc R U .
C38 C 0.0938(4) 0.03628(18) 0.0426(4) 0.0500(17) Uani 1 1 d . . .
H38A H 0.0465 0.0449 0.0564 0.075 Uiso 1 1 calc R U .
H38B H 0.0876 0.0085 0.0279 0.075 Uiso 1 1 calc R U .
H38C H 0.1454 0.0404 0.0918 0.075 Uiso 1 1 calc R U .
C39 C 0.1690(4) 0.04770(19) -0.0571(4) 0.0454(15) Uani 1 1 d . . .
H39A H 0.2213 0.0542 -0.0107 0.068 Uiso 1 1 calc R U .
H39B H 0.1663 0.0195 -0.0674 0.068 Uiso 1 1 calc R U .
H39C H 0.1660 0.0615 -0.1087 0.068 Uiso 1 1 calc R U .
C40 C 0.2480(4) 0.18445(16) 0.1327(4) 0.0354(13) Uani 1 1 d . . .
C41 C 0.2163(4) 0.20214(19) 0.1977(4) 0.0465(15) Uani 1 1 d . . .
H41A H 0.1656 0.2171 0.1681 0.070 Uiso 1 1 calc R U .
H41B H 0.2043 0.1811 0.2306 0.070 Uiso 1 1 calc R U .
H41C H 0.2588 0.2195 0.2360 0.070 Uiso 1 1 calc R U .
C42 C 0.2749(4) 0.21831(18) 0.0887(4) 0.0475(16) Uani 1 1 d . . .
H42A H 0.2954 0.2077 0.0468 0.071 Uiso 1 1 calc R U .
H42B H 0.2272 0.2354 0.0603 0.071 Uiso 1 1 calc R U .
H42C H 0.3190 0.2334 0.1312 0.071 Uiso 1 1 calc R U .
C43 C 0.3273(4) 0.16117(17) 0.1804(4) 0.0388(14) Uani 1 1 d . . .
H43A H 0.3483 0.1497 0.1396 0.058 Uiso 1 1 calc R U .
H43B H 0.3694 0.1786 0.2188 0.058 Uiso 1 1 calc R U .
H43C H 0.3149 0.1403 0.2134 0.058 Uiso 1 1 calc R U .
C44 C -0.0362(5) 0.1953(2) -0.0956(5) 0.0598(19) Uani 1 1 d . . .
C45 C -0.0985(5) 0.1751(3) -0.1730(6) 0.093(3) Uani 1 1 d . . .
H45A H -0.1177 0.1508 -0.1554 0.140 Uiso 1 1 calc R U .
H45B H -0.1461 0.1924 -0.2001 0.140 Uiso 1 1 calc R U .
H45C H -0.0721 0.1689 -0.2132 0.140 Uiso 1 1 calc R U .
C46 C -0.0808(5) 0.2063(3) -0.0348(6) 0.084(3) Uani 1 1 d . . .
H46A H -0.1001 0.1824 -0.0159 0.126 Uiso 1 1 calc R U .
H46B H -0.0420 0.2202 0.0146 0.126 Uiso 1 1 calc R U .
H46C H -0.1285 0.2231 -0.0646 0.126 Uiso 1 1 calc R U .
C47 C -0.0072(5) 0.2326(2) -0.1236(6) 0.077(3) Uani 1 1 d . . .
H47A H 0.0331 0.2458 -0.0741 0.116 Uiso 1 1 calc R U .
H47B H 0.0191 0.2263 -0.1639 0.116 Uiso 1 1 calc R U .
H47C H -0.0549 0.2498 -0.1508 0.116 Uiso 1 1 calc R U .
C48 C 0.0084(5) 0.0784(3) 0.2136(3) 0.075(2) Uani 1 1 d D U .
H48 H 0.0157 0.0543 0.1897 0.090 Uiso 1 1 calc R U .
C49 C 0.0145(4) 0.1125(2) 0.1751(5) 0.070(2) Uani 1 1 d D U .
H49 H 0.0236 0.1124 0.1235 0.084 Uiso 1 1 calc R U .
C50 C 0.0073(4) 0.1471(2) 0.2126(4) 0.0626(19) Uani 1 1 d D U .
H50 H 0.0123 0.1711 0.1872 0.075 Uiso 1 1 calc R U .
N1 N 0.3782(3) 0.08418(13) 0.0417(3) 0.0283(10) Uani 1 1 d . . .
N2 N 0.3478(3) 0.00860(12) 0.0852(3) 0.0275(9) Uani 1 1 d . . .
N3 N 0.2886(3) 0.01003(12) 0.2157(3) 0.0304(10) Uani 1 1 d . . .
N4 N 0.3060(3) 0.08283(13) 0.3070(3) 0.0278(10) Uani 1 1 d . . .
O1 O 0.2323(2) 0.09634(10) 0.1007(2) 0.0297(8) Uani 1 1 d . . .
S1 S 0.5000 0.09931(5) 0.2500 0.0298(4) Uani 1 2 d S T P
S2 S 0.48901(18) 0.04009(8) 0.2804(2) 0.0397(7) Uani 0.5 1 d . . P
U1 U 0.34153(2) 0.06575(2) 0.16765(2) 0.02639(7) Uani 1 1 d . . .

loop_
_atom_site_aniso_label
_atom_site_aniso_U_11
_atom_site_aniso_U_22
_atom_site_aniso_U_33
_atom_site_aniso_U_23
_atom_site_aniso_U_13
_atom_site_aniso_U_12
C1 0.034(3) 0.037(3) 0.027(3) 0.001(2) 0.012(2) 0.002(2)
C2 0.035(3) 0.029(3) 0.021(3) 0.001(2) 0.007(2) 0.000(2)
C3 0.043(4) 0.039(3) 0.049(4) -0.012(3) 0.027(3) -0.007(3)
C4 0.056(4) 0.027(3) 0.046(4) -0.013(3) 0.024(3) -0.002(3)
C5 0.037(3) 0.029(3) 0.023(3) -0.003(2) 0.007(2) -0.005(2)
C6 0.051(3) 0.023(3) 0.028(3) -0.001(2) 0.013(3) -0.012(2)
C7 0.069(4) 0.033(3) 0.040(4) -0.004(3) 0.007(3) 0.008(3)
C8 0.124(8) 0.071(6) 0.037(4) 0.015(4) 0.022(5) 0.027(5)
C9 0.065(4) 0.029(3) 0.038(4) -0.007(3) 0.020(3) -0.011(3)
C10 0.055(4) 0.065(5) 0.041(4) -0.026(3) 0.022(3) -0.025(3)
C11 0.051(4) 0.025(3) 0.024(3) -0.001(2) 0.012(3) -0.008(2)
C12 0.055(4) 0.032(3) 0.035(3) -0.001(3) 0.021(3) -0.015(3)
C13 0.050(4) 0.044(4) 0.030(3) -0.001(3) 0.020(3) -0.015(3)
C14 0.049(3) 0.032(3) 0.024(3) -0.001(2) 0.014(3) -0.007(2)
C15 0.048(3) 0.036(3) 0.020(3) 0.000(2) 0.016(3) -0.004(2)
C16 0.048(3) 0.028(3) 0.023(3) 0.001(2) 0.018(3) 0.001(2)
C17 0.040(3) 0.040(3) 0.035(3) -0.003(3) 0.017(3) -0.003(3)
C18 0.046(4) 0.040(3) 0.041(4) -0.001(3) 0.021(3) 0.009(3)
C19 0.058(4) 0.034(3) 0.040(4) -0.011(3) 0.023(3) 0.003(3)
C20 0.051(4) 0.024(3) 0.035(3) -0.004(2) 0.025(3) 0.000(2)
C21 0.037(3) 0.028(3) 0.022(3) 0.001(2) 0.016(2) 0.001(2)
C22 0.042(3) 0.024(3) 0.019(3) -0.001(2) 0.017(2) -0.001(2)
C23 0.061(4) 0.027(3) 0.039(3) -0.009(3) 0.025(3) -0.001(3)
C24 0.042(3) 0.038(3) 0.034(3) 0.006(3) 0.017(3) 0.006(3)
C25 0.049(4) 0.045(4) 0.036(4) 0.013(3) 0.016(3) 0.018(3)
C26 0.061(4) 0.030(3) 0.034(3) -0.014(3) 0.023(3) -0.010(3)
C27 0.054(4) 0.025(3) 0.027(3) -0.004(2) 0.018(3) -0.004(2)
C28 0.046(3) 0.023(3) 0.023(3) -0.002(2) 0.018(2) 0.000(2)
C29 0.043(3) 0.029(3) 0.022(3) 0.003(2) 0.019(2) 0.004(2)
C30 0.036(3) 0.030(3) 0.025(3) 0.001(2) 0.016(2) -0.003(2)
C31 0.045(3) 0.029(3) 0.029(3) -0.003(2) 0.021(3) -0.003(2)
C32 0.041(3) 0.044(4) 0.034(3) -0.003(3) 0.013(3) -0.003(3)
C33 0.049(4) 0.039(3) 0.043(4) 0.005(3) 0.015(3) 0.003(3)
C34 0.059(4) 0.029(3) 0.044(4) -0.001(3) 0.017(3) 0.002(3)
C35 0.055(4) 0.026(3) 0.026(3) 0.001(2) 0.018(3) -0.003(2)
C36 0.049(4) 0.034(3) 0.032(3) -0.004(2) 0.016(3) -0.008(3)
C37 0.054(4) 0.044(4) 0.039(4) -0.005(3) 0.007(3) -0.009(3)
C38 0.070(5) 0.033(3) 0.043(4) 0.004(3) 0.017(3) -0.012(3)
C39 0.048(4) 0.046(4) 0.042(4) -0.016(3) 0.017(3) -0.001(3)
C40 0.049(4) 0.031(3) 0.028(3) 0.003(2) 0.016(3) -0.004(2)
C41 0.064(4) 0.042(4) 0.036(3) -0.005(3) 0.021(3) 0.006(3)
C42 0.064(4) 0.031(3) 0.047(4) 0.006(3) 0.021(3) -0.009(3)
C43 0.054(4) 0.031(3) 0.029(3) -0.004(2) 0.013(3) -0.007(3)
C44 0.058(4) 0.051(4) 0.056(5) 0.005(4) 0.004(4) 0.007(3)
C45 0.077(6) 0.071(6) 0.083(7) -0.001(5) -0.025(5) 0.020(5)
C46 0.066(6) 0.071(6) 0.109(8) 0.016(5) 0.026(5) 0.024(4)
C47 0.087(6) 0.057(5) 0.066(6) 0.025(4) 0.004(5) 0.014(4)
C48 0.087(6) 0.077(5) 0.060(5) -0.012(4) 0.026(5) 0.006(5)
C49 0.061(5) 0.106(6) 0.041(4) -0.005(4) 0.016(4) 0.003(5)
C50 0.040(4) 0.083(5) 0.061(5) 0.012(4) 0.016(4) -0.004(4)
N1 0.036(3) 0.027(2) 0.021(2) 0.0024(18) 0.0108(19) -0.0013(19)
N2 0.038(3) 0.029(2) 0.016(2) -0.0025(17) 0.0106(19) -0.0018(19)
N3 0.045(3) 0.026(2) 0.022(2) -0.0038(18) 0.015(2) -0.010(2)
N4 0.038(3) 0.027(2) 0.022(2) -0.0038(18) 0.016(2) -0.0052(19)
O1 0.041(2) 0.0256(19) 0.0231(19) 0.0012(15) 0.0125(17) 0.0031(16)
S1 0.0389(11) 0.0233(9) 0.0261(10) 0.000 0.0110(8) 0.000
S2 0.0374(16) 0.0260(14) 0.0414(18) 0.0065(12) -0.0015(13) -0.0021(12)
U1 0.03835(12) 0.02218(10) 0.01960(10) -0.00118(8) 0.01199(8) -0.00425(9)

loop_
_atom_type_symbol
_atom_type_description
_atom_type_scat_dispersion_real
_atom_type_scat_dispersion_imag
_atom_type_scat_source
C C 0.0033 0.0016 'International Tables Vol C Tables 4.2.6.8 and 6.1.1.4'
H H 0.0000 0.0000 'International Tables Vol C Tables 4.2.6.8 and 6.1.1.4'
N N 0.0061 0.0033 'International Tables Vol C Tables 4.2.6.8 and 6.1.1.4'
O O 0.0106 0.0060 'International Tables Vol C Tables 4.2.6.8 and 6.1.1.4'
S S 0.1246 0.1234 'International Tables Vol C Tables 4.2.6.8 and 6.1.1.4'
U U -9.6767 9.6646 'International Tables Vol C Tables 4.2.6.8 and 6.1.1.4'

loop_
_geom_angle_atom_site_label_1
_geom_angle_atom_site_label_2
_geom_angle_atom_site_label_3
_geom_angle
_geom_angle_site_symmetry_1
_geom_angle_site_symmetry_3
N1 C1 C2 122.8(5) . .
N1 C1 H1 118.6 . .
C2 C1 H1 118.6 . .
N2 C2 C3 111.1(5) . .
N2 C2 C1 119.2(5) . .
C3 C2 C1 129.6(5) . .
C4 C3 C2 106.2(5) . .
C4 C3 H3 126.9 . .
C2 C3 H3 126.9 . .
C3 C4 C5 107.7(5) . .
C3 C4 H4 126.2 . .
C5 C4 H4 126.2 . .
N2 C5 C4 110.3(5) . .
N2 C5 C6 124.4(5) . .
C4 C5 C6 125.2(5) . .
C11 C6 C5 114.3(5) . .
C11 C6 C7 108.3(5) . .
C5 C6 C7 106.1(5) . .
C11 C6 C9 110.5(5) . .
C5 C6 C9 108.6(5) . .
C7 C6 C9 108.9(5) . .
C8 C7 C6 117.4(7) . .
C8 C7 H7A 108.0 . .
C6 C7 H7A 108.0 . .
C8 C7 H7B 108.0 . .
C6 C7 H7B 108.0 . .
H7A C7 H7B 107.2 . .
C7 C8 H8A 109.5 . .
C7 C8 H8B 109.5 . .
H8A C8 H8B 109.5 . .
C7 C8 H8C 109.5 . .
H8A C8 H8C 109.5 . .
H8B C8 H8C 109.5 . .
C10 C9 C6 115.1(5) . .
C10 C9 H9A 108.5 . .
C6 C9 H9A 108.5 . .
C10 C9 H9B 108.5 . .
C6 C9 H9B 108.5 . .
H9A C9 H9B 107.5 . .
C9 C10 H10A 109.5 . .
C9 C10 H10B 109.5 . .
H10A C10 H10B 109.5 . .
C9 C10 H10C 109.5 . .
H10A C10 H10C 109.5 . .
H10B C10 H10C 109.5 . .
N3 C11 C12 109.9(5) . .
N3 C11 C6 121.8(5) . .
C12 C11 C6 127.2(5) . .
C13 C12 C11 107.9(5) . .
C13 C12 H12 126.1 . .
C11 C12 H12 126.1 . .
C12 C13 C14 107.0(5) . .
C12 C13 H13 126.5 . .
C14 C13 H13 126.5 . .
N3 C14 C13 110.3(5) . .
N3 C14 C15 122.0(5) . .
C13 C14 C15 127.5(5) . .
N4 C15 C14 124.9(5) . .
N4 C15 H15 117.6 . .
C14 C15 H15 117.6 . .
C17 C16 C21 120.0(5) . .
C17 C16 N4 120.1(5) . .
C21 C16 N4 119.9(5) . .
C16 C17 C18 121.1(6) . .
C16 C17 H17 119.5 . .
C18 C17 H17 119.5 . .
C19 C18 C17 120.9(6) . .
C19 C18 H18 119.5 . .
C17 C18 H18 119.5 . .
C18 C19 C20 120.8(5) . .
C18 C19 H19 119.6 . .
C20 C19 H19 119.6 . .
C23 C20 C19 122.2(5) . .
C23 C20 C21 118.8(5) . .
C19 C20 C21 118.9(5) . .
C22 C21 C20 118.6(5) . .
C22 C21 C16 123.1(5) . .
C20 C21 C16 118.2(5) . .
C28 C22 C21 122.0(5) . .
C28 C22 H22 119.0 . .
C21 C22 H22 119.0 . .
C20 C23 C27 123.8(5) . .
C20 C23 H23 118.1 . .
C27 C23 H23 118.1 . .
C29 C24 C25 120.9(6) . .
C29 C24 H24 119.5 . .
C25 C24 H24 119.5 . .
C26 C25 C24 120.4(5) 2_655 .
C26 C25 H25 119.8 2_655 .
C24 C25 H25 119.8 . .
C25 C26 C27 121.3(5) 2_655 .
C25 C26 H26 119.4 2_655 .
C27 C26 H26 119.4 . .
C23 C27 C26 123.4(5) . .
C23 C27 C28 117.1(5) . .
C26 C27 C28 119.4(5) . .
C22 C28 C29 124.1(5) . 2_655
C22 C28 C27 119.4(5) . .
C29 C28 C27 116.5(5) 2_655 .
C24 C29 N1 119.4(5) . .
C24 C29 C28 121.4(5) . 2_655
N1 C29 C28 119.2(5) . 2_655
O1 C30 C31 118.7(5) . .
O1 C30 C35 120.3(5) . .
C31 C30 C35 121.0(5) . .
C32 C31 C30 118.0(5) . .
C32 C31 C36 120.6(5) . .
C30 C31 C36 121.4(5) . .
C31 C32 C33 123.3(6) . .
C31 C32 H32 118.3 . .
C33 C32 H32 118.3 . .
C34 C33 C32 116.3(6) . .
C34 C33 C44 121.7(6) . .
C32 C33 C44 122.0(6) . .
C33 C34 C35 124.9(6) . .
C33 C34 H34 117.5 . .
C35 C34 H34 117.5 . .
C34 C35 C30 116.3(5) . .
C34 C35 C40 115.8(5) . .
C30 C35 C40 127.8(5) . .
C39 C36 C37 106.6(5) . .
C39 C36 C31 110.3(5) . .
C37 C36 C31 112.1(5) . .
C39 C36 C38 111.5(5) . .
C37 C36 C38 105.5(5) . .
C31 C36 C38 110.6(5) . .
C36 C37 H37A 109.5 . .
C36 C37 H37B 109.5 . .
H37A C37 H37B 109.5 . .
C36 C37 H37C 109.5 . .
H37A C37 H37C 109.5 . .
H37B C37 H37C 109.5 . .
C36 C38 H38A 109.5 . .
C36 C38 H38B 109.5 . .
H38A C38 H38B 109.5 . .
C36 C38 H38C 109.5 . .
H38A C38 H38C 109.5 . .
H38B C38 H38C 109.5 . .
C36 C39 H39A 109.5 . .
C36 C39 H39B 109.5 . .
H39A C39 H39B 109.5 . .
C36 C39 H39C 109.5 . .
H39A C39 H39C 109.5 . .
H39B C39 H39C 109.5 . .
C41 C40 C43 108.5(5) . .
C41 C40 C35 108.2(5) . .
C43 C40 C35 116.3(5) . .
C41 C40 C42 108.0(5) . .
C43 C40 C42 105.8(5) . .
C35 C40 C42 109.7(5) . .
C40 C41 H41A 109.5 . .
C40 C41 H41B 109.5 . .
H41A C41 H41B 109.5 . .
C40 C41 H41C 109.5 . .
H41A C41 H41C 109.5 . .
H41B C41 H41C 109.5 . .
C40 C42 H42A 109.5 . .
C40 C42 H42B 109.5 . .
H42A C42 H42B 109.5 . .
C40 C42 H42C 109.5 . .
H42A C42 H42C 109.5 . .
H42B C42 H42C 109.5 . .
C40 C43 H43A 109.5 . .
C40 C43 H43B 109.5 . .
H43A C43 H43B 109.5 . .
C40 C43 H43C 109.5 . .
H43A C43 H43C 109.5 . .
H43B C43 H43C 109.5 . .
C47 C44 C45 108.9(7) . .
C47 C44 C46 108.3(7) . .
C45 C44 C46 108.3(7) . .
C47 C44 C33 110.9(6) . .
C45 C44 C33 112.7(6) . .
C46 C44 C33 107.6(6) . .
C44 C45 H45A 109.5 . .
C44 C45 H45B 109.5 . .
H45A C45 H45B 109.5 . .
C44 C45 H45C 109.5 . .
H45A C45 H45C 109.5 . .
H45B C45 H45C 109.5 . .
C44 C46 H46A 109.5 . .
C44 C46 H46B 109.5 . .
H46A C46 H46B 109.5 . .
C44 C46 H46C 109.5 . .
H46A C46 H46C 109.5 . .
H46B C46 H46C 109.5 . .
C44 C47 H47A 109.5 . .
C44 C47 H47B 109.5 . .
H47A C47 H47B 109.5 . .
C44 C47 H47C 109.5 . .
H47A C47 H47C 109.5 . .
H47B C47 H47C 109.5 . .
C49 C48 C48 120.9(4) . 2
C49 C48 H48 119.5 . .
C48 C48 H48 119.5 2 .
C48 C49 C50 118.6(7) . .
C48 C49 H49 120.7 . .
C50 C49 H49 120.7 . .
C49 C50 C50 120.5(4) . 2
C49 C50 H50 119.8 . .
C50 C50 H50 119.8 2 .
C1 N1 C29 114.4(4) . .
C1 N1 U1 112.7(3) . .
C29 N1 U1 132.9(3) . .
C5 N2 C2 104.8(4) . .
C5 N2 U1 138.9(3) . .
C2 N2 U1 114.8(3) . .
C11 N3 C14 105.0(4) . .
C11 N3 U1 136.8(3) . .
C14 N3 U1 111.9(3) . .
C15 N4 C16 113.6(4) . .
C15 N4 U1 103.5(3) . .
C16 N4 U1 137.9(3) . .
C30 O1 U1 169.0(3) . .
S2 S1 S2 33.76(18) 2_655 .
S2 S1 U1 69.51(9) 2_655 .
S2 S1 U1 64.62(8) . .
S2 S1 U1 64.62(8) 2_655 2_655
S2 S1 U1 69.51(9) . 2_655
U1 S1 U1 131.98(7) . 2_655
S1 S2 U1 70.40(8) . .
S1 S2 U1 66.87(8) . 2_655
U1 S2 U1 134.95(11) . 2_655
O1 U1 N3 101.44(15) . .
O1 U1 N2 108.43(14) . .
N3 U1 N2 70.24(14) . .
O1 U1 N1 83.10(14) . .
N3 U1 N1 137.64(14) . .
N2 U1 N1 68.46(14) . .
O1 U1 S2 166.57(12) . .
N3 U1 S2 83.25(13) . .
N2 U1 S2 84.99(12) . .
N1 U1 S2 102.03(12) . .
O1 U1 N4 84.87(13) . .
N3 U1 N4 68.40(14) . .
N2 U1 N4 138.31(13) . .
N1 U1 N4 153.18(14) . .
S2 U1 N4 85.21(12) . .
O1 U1 S1 125.70(10) . .
N3 U1 S1 125.71(11) . .
N2 U1 S1 111.54(11) . .
N1 U1 S1 79.08(10) . .
S2 U1 S1 44.98(7) . .
N4 U1 S1 88.76(9) . .
O1 U1 S2 159.34(12) . 2_655
N3 U1 S2 97.61(13) . 2_655
N2 U1 S2 70.72(12) . 2_655
N1 U1 S2 77.44(12) . 2_655
S2 U1 S2 25.22(13) . 2_655
N4 U1 S2 109.76(11) . 2_655
S1 U1 S2 43.63(6) . 2_655

loop_
_geom_bond_atom_site_label_1
_geom_bond_atom_site_label_2
_geom_bond_distance
_geom_bond_site_symmetry_2
C1 N1 1.311(7) .
C1 C2 1.403(7) .
C1 H1 0.9500 .
C2 N2 1.392(7) .
C2 C3 1.381(8) .
C3 C4 1.369(8) .
C3 H3 0.9500 .
C4 C5 1.399(8) .
C4 H4 0.9500 .
C5 N2 1.360(7) .
C5 C6 1.508(7) .
C6 C11 1.498(8) .
C6 C7 1.557(9) .
C6 C9 1.555(8) .
C7 C8 1.509(10) .
C7 H7A 0.9900 .
C7 H7B 0.9900 .
C8 H8A 0.9800 .
C8 H8B 0.9800 .
C8 H8C 0.9800 .
C9 C10 1.520(9) .
C9 H9A 0.9900 .
C9 H9B 0.9900 .
C10 H10A 0.9800 .
C10 H10B 0.9800 .
C10 H10C 0.9800 .
C11 N3 1.386(7) .
C11 C12 1.394(8) .
C12 C13 1.367(8) .
C12 H12 0.9500 .
C13 C14 1.394(8) .
C13 H13 0.9500 .
C14 N3 1.391(7) .
C14 C15 1.401(8) .
C15 N4 1.315(7) .
C15 H15 0.9500 .
C16 C17 1.364(8) .
C16 C21 1.437(8) .
C16 N4 1.444(7) .
C17 C18 1.403(8) .
C17 H17 0.9500 .
C18 C19 1.348(9) .
C18 H18 0.9500 .
C19 C20 1.421(8) .
C19 H19 0.9500 .
C20 C23 1.374(8) .
C20 C21 1.434(7) .
C21 C22 1.400(7) .
C22 C28 1.386(7) .
C22 H22 0.9500 .
C23 C27 1.393(8) .
C23 H23 0.9500 .
C24 C29 1.356(8) .
C24 C25 1.418(8) .
C24 H24 0.9500 .
C25 C26 1.352(9) 2_655
C25 H25 0.9500 .
C26 C25 1.352(9) 2_655
C26 C27 1.421(8) .
C26 H26 0.9500 .
C27 C28 1.454(7) .
C28 C29 1.450(8) 2_655
C29 N1 1.425(6) .
C29 C28 1.450(8) 2_655
C30 O1 1.369(6) .
C30 C31 1.410(8) .
C30 C35 1.418(7) .
C31 C32 1.379(8) .
C31 C36 1.544(7) .
C32 C33 1.389(8) .
C32 H32 0.9500 .
C33 C34 1.381(9) .
C33 C44 1.545(9) .
C34 C35 1.383(8) .
C34 H34 0.9500 .
C35 C40 1.548(8) .
C36 C39 1.520(8) .
C36 C37 1.532(8) .
C36 C38 1.543(8) .
C37 H37A 0.9800 .
C37 H37B 0.9800 .
C37 H37C 0.9800 .
C38 H38A 0.9800 .
C38 H38B 0.9800 .
C38 H38C 0.9800 .
C39 H39A 0.9800 .
C39 H39B 0.9800 .
C39 H39C 0.9800 .
C40 C41 1.532(8) .
C40 C43 1.534(8) .
C40 C42 1.544(8) .
C41 H41A 0.9800 .
C41 H41B 0.9800 .
C41 H41C 0.9800 .
C42 H42A 0.9800 .
C42 H42B 0.9800 .
C42 H42C 0.9800 .
C43 H43A 0.9800 .
C43 H43B 0.9800 .
C43 H43C 0.9800 .
C44 C47 1.514(11) .
C44 C45 1.522(10) .
C44 C46 1.555(12) .
C45 H45A 0.9800 .
C45 H45B 0.9800 .
C45 H45C 0.9800 .
C46 H46A 0.9800 .
C46 H46B 0.9800 .
C46 H46C 0.9800 .
C47 H47A 0.9800 .
C47 H47B 0.9800 .
C47 H47C 0.9800 .
C48 C49 1.362(9) .
C48 C48 1.3749(10) 2
C48 H48 0.9500 .
C49 C50 1.370(9) .
C49 H49 0.9500 .
C50 C50 1.387(12) 2
C50 H50 0.9500 .
N1 U1 2.535(4) .
N2 U1 2.433(4) .
N3 U1 2.391(4) .
N4 U1 2.729(4) .
O1 U1 2.092(4) .
S1 S2 2.118(3) 2_655
S1 S2 2.118(3) .
S1 U1 2.8229(8) .
S1 U1 2.8229(8) 2_655
S2 U1 2.707(3) .
S2 U1 2.875(3) 2_655
U1 S2 2.875(3) 2_655

loop_
_geom_torsion_atom_site_label_1
_geom_torsion_atom_site_label_2
_geom_torsion_atom_site_label_3
_geom_torsion_atom_site_label_4
_geom_torsion
_geom_torsion_site_symmetry_1
_geom_torsion_site_symmetry_4
N1 C1 C2 N2 2.9(8) . .
N1 C1 C2 C3 179.6(6) . .
N2 C2 C3 C4 -0.8(7) . .
C1 C2 C3 C4 -177.7(6) . .
C2 C3 C4 C5 0.5(7) . .
C3 C4 C5 N2 0.0(7) . .
C3 C4 C5 C6 -177.3(5) . .
N2 C5 C6 C11 17.3(8) . .
C4 C5 C6 C11 -165.8(5) . .
N2 C5 C6 C7 -102.0(6) . .
C4 C5 C6 C7 74.9(7) . .
N2 C5 C6 C9 141.1(5) . .
C4 C5 C6 C9 -41.9(8) . .
C11 C6 C7 C8 57.3(7) . .
C5 C6 C7 C8 -179.5(6) . .
C9 C6 C7 C8 -62.8(7) . .
C11 C6 C9 C10 65.5(7) . .
C5 C6 C9 C10 -60.6(7) . .
C7 C6 C9 C10 -175.7(6) . .
C5 C6 C11 N3 -42.1(7) . .
C7 C6 C11 N3 75.9(7) . .
C9 C6 C11 N3 -164.9(5) . .
C5 C6 C11 C12 151.3(6) . .
C7 C6 C11 C12 -90.6(7) . .
C9 C6 C11 C12 28.5(8) . .
N3 C11 C12 C13 0.4(7) . .
C6 C11 C12 C13 168.3(6) . .
C11 C12 C13 C14 -0.6(7) . .
C12 C13 C14 N3 0.6(7) . .
C12 C13 C14 C15 -174.0(6) . .
N3 C14 C15 N4 4.0(9) . .
C13 C14 C15 N4 178.1(6) . .
C21 C16 C17 C18 -1.0(9) . .
N4 C16 C17 C18 179.1(5) . .
C16 C17 C18 C19 2.5(9) . .
C17 C18 C19 C20 -1.8(10) . .
C18 C19 C20 C23 -179.1(6) . .
C18 C19 C20 C21 -0.4(9) . .
C23 C20 C21 C22 4.0(8) . .
C19 C20 C21 C22 -174.8(5) . .
C23 C20 C21 C16 -179.5(5) . .
C19 C20 C21 C16 1.8(8) . .
C17 C16 C21 C22 175.3(5) . .
N4 C16 C21 C22 -4.8(8) . .
C17 C16 C21 C20 -1.1(8) . .
N4 C16 C21 C20 178.8(5) . .
C20 C21 C22 C28 -3.7(8) . .
C16 C21 C22 C28 179.9(5) . .
C19 C20 C23 C27 177.4(6) . .
C21 C20 C23 C27 -1.3(9) . .
C29 C24 C25 C26 -0.5(9) . 2_655
C20 C23 C27 C26 179.9(6) . .
C20 C23 C27 C28 -1.7(9) . .
C25 C26 C27 C23 178.8(6) 2_655 .
C25 C26 C27 C28 0.4(9) 2_655 .
C21 C22 C28 C29 179.4(5) . 2_655
C21 C22 C28 C27 0.7(8) . .
C23 C27 C28 C22 2.1(8) . .
C26 C27 C28 C22 -179.5(5) . .
C23 C27 C28 C29 -176.7(5) . 2_655
C26 C27 C28 C29 1.7(8) . 2_655
C25 C24 C29 N1 -175.5(5) . .
C25 C24 C29 C28 2.8(9) . 2_655
O1 C30 C31 C32 176.5(5) . .
C35 C30 C31 C32 -3.4(8) . .
O1 C30 C31 C36 -2.9(7) . .
C35 C30 C31 C36 177.1(5) . .
C30 C31 C32 C33 1.3(9) . .
C36 C31 C32 C33 -179.2(6) . .
C31 C32 C33 C34 0.9(10) . .
C31 C32 C33 C44 -177.0(6) . .
C32 C33 C34 C35 -1.1(10) . .
C44 C33 C34 C35 176.9(6) . .
C33 C34 C35 C30 -0.9(9) . .
C33 C34 C35 C40 179.7(6) . .
O1 C30 C35 C34 -176.7(5) . .
C31 C30 C35 C34 3.2(8) . .
O1 C30 C35 C40 2.5(8) . .
C31 C30 C35 C40 -177.5(5) . .
C32 C31 C36 C39 120.8(6) . .
C30 C31 C36 C39 -59.7(7) . .
C32 C31 C36 C37 2.1(8) . .
C30 C31 C36 C37 -178.4(5) . .
C32 C31 C36 C38 -115.3(6) . .
C30 C31 C36 C38 64.1(7) . .
C34 C35 C40 C41 65.0(6) . .
C30 C35 C40 C41 -114.3(6) . .
C34 C35 C40 C43 -172.6(5) . .
C30 C35 C40 C43 8.1(8) . .
C34 C35 C40 C42 -52.6(7) . .
C30 C35 C40 C42 128.1(6) . .
C34 C33 C44 C47 45.7(10) . .
C32 C33 C44 C47 -136.4(7) . .
C34 C33 C44 C45 168.1(7) . .
C32 C33 C44 C45 -14.0(10) . .
C34 C33 C44 C46 -72.5(9) . .
C32 C33 C44 C46 105.4(8) . .
C48 C48 C49 C50 2.8(12) 2 .
C48 C49 C50 C50 -1.0(11) . 2
C2 C1 N1 C29 -173.5(5) . .
C2 C1 N1 U1 8.4(7) . .
C24 C29 N1 C1 103.3(6) . .
C28 C29 N1 C1 -75.0(6) 2_655 .
C24 C29 N1 U1 -79.2(6) . .
C28 C29 N1 U1 102.5(5) 2_655 .
C4 C5 N2 C2 -0.5(6) . .
C6 C5 N2 C2 176.8(5) . .
C4 C5 N2 U1 -164.8(4) . .
C6 C5 N2 U1 12.5(9) . .
C3 C2 N2 C5 0.8(6) . .
C1 C2 N2 C5 178.0(5) . .
C3 C2 N2 U1 169.5(4) . .
C1 C2 N2 U1 -13.3(6) . .
C12 C11 N3 C14 -0.1(6) . .
C6 C11 N3 C14 -168.7(5) . .
C12 C11 N3 U1 -148.3(5) . .
C6 C11 N3 U1 43.0(8) . .
C13 C14 N3 C11 -0.3(6) . .
C15 C14 N3 C11 174.6(5) . .
C13 C14 N3 U1 156.8(4) . .
C15 C14 N3 U1 -28.2(7) . .
C14 C15 N4 C16 178.0(5) . .
C14 C15 N4 U1 18.4(7) . .
C17 C16 N4 C15 -42.7(7) . .
C21 C16 N4 C15 137.4(5) . .
C17 C16 N4 U1 106.9(6) . .
C21 C16 N4 U1 -72.9(7) . .
C31 C30 O1 U1 121.8(16) . .
C35 C30 O1 U1 -58.3(19) . .

loop_
_platon_squeeze_void_nr
_platon_squeeze_void_average_x
_platon_squeeze_void_average_y
_platon_squeeze_void_average_z
_platon_squeeze_void_volume
_platon_squeeze_void_count_electrons
_platon_squeeze_void_content
1 1.000 0.287 0.250 213 29 ' '
2 0.500 0.787 0.250 213 29 ' '
3 0.488 0.185 0.178 7 0 ' '
4 0.988 0.685 0.178 7 0 ' '
5 0.512 0.185 0.322 7 0 ' '
6 0.012 0.685 0.322 7 0 ' '
7 0.500 0.213 0.750 213 29 ' '
8 1.000 0.713 0.750 213 29 ' '
9 0.988 0.315 0.678 7 0 ' '
10 0.488 0.815 0.678 7 0 ' '
11 0.012 0.315 0.822 7 0 ' '
12 0.512 0.815 0.822 7 0 ' '
